data_2008449
loop_
_publ_author_name
'Billodeaux, Damon R.'
'Fronczek, Frank R.'
'D\"ur\"u\,st, Ya\;sar'

_publ_section_title
;
 Two novel 3,4-disubstituted 1,2,4-oxadiazole-5(4<i>H</i>)-thiones
;
_journal_issue 5
_journal_name_full 'Acta Crystallographica Section C'
_journal_page_first 761
_journal_page_last 764
_journal_paper_doi 10.1107/S0108270199000475
_journal_volume 55
_journal_year 1999
_chemical_formula_moiety 'C14 H11 N3 O S'
_chemical_formula_sum 'C14 H11 N3 O S'
_chemical_formula_weight 269.32
_chemical_melting_point 432.5(5)
_chemical_name_systematic
;
3-(3-pyridyl)4-p-tolyl-1,2,4-oxadiazoline-5-thione
;
_space_group_IT_number 14
_symmetry_cell_setting monoclinic
_symmetry_space_group_name_Hall '-P 2ybc'
_symmetry_space_group_name_H-M 'P 1 21/c 1'
_audit_creation_method SHELXL
_cell_angle_alpha 90
_cell_angle_beta 93.15(3)
_cell_angle_gamma 90
_cell_formula_units_Z 4
_cell_length_a 16.234(3)
_cell_length_b 11.017(2)
_cell_length_c 7.1954(14)
_cell_measurement_reflns_used 25
_cell_measurement_temperature 293
_cell_measurement_theta_max 23.1
_cell_measurement_theta_min 15.8
_cell_volume 1285.0(4)
_computing_cell_refinement 'CAD4 EXPRESS'
_computing_data_collection 'CAD4 EXPRESS (Enraf-Nonius, 1993)'
_computing_data_reduction 'XCAD4 (Harms & Wolcaldo, 1996)'
_computing_molecular_graphics 'SHELXTL (Siemens, 1995)'
_computing_publication_material SHELXTL
_computing_structure_refinement 'SHELXL93 (Sheldrick, 1993)'
_computing_structure_solution 'SHELXS86 (Sheldrick, 1990)'
_diffrn_ambient_temperature 293
_diffrn_measurement_device 'Enraf-Nonius CAD4'
_diffrn_measurement_method '\w-2\q scans'
_diffrn_radiation_monochromator graphite
_diffrn_radiation_source 'fine-focus sealed tube'
_diffrn_radiation_type CuK\a
_diffrn_radiation_wavelength 1.54184
_diffrn_reflns_av_R_equivalents 0.086
_diffrn_reflns_av_sigmaI/netI 0.100
_diffrn_reflns_limit_h_max 20
_diffrn_reflns_limit_h_min 0
_diffrn_reflns_limit_k_max 13
_diffrn_reflns_limit_k_min -13
_diffrn_reflns_limit_l_max 9
_diffrn_reflns_limit_l_min -9
_diffrn_reflns_number 5232
_diffrn_reflns_theta_max 75.0
_diffrn_reflns_theta_min 2.1
_diffrn_standards_decay_% 18.8
_diffrn_standards_interval_time 120
_diffrn_standards_number 3
_exptl_absorpt_coefficient_mu 2.10
_exptl_absorpt_correction_T_max 0.90
_exptl_absorpt_correction_T_min 0.49
_exptl_absorpt_correction_type '\y scans (North et al., 1968)'
_exptl_crystal_colour colorless
_exptl_crystal_density_diffrn 1.392
_exptl_crystal_density_meas ?
_exptl_crystal_description plate
_exptl_crystal_F_000 560
_exptl_crystal_size_max 0.30
_exptl_crystal_size_mid 0.23
_exptl_crystal_size_min 0.05
_refine_diff_density_max 0.29
_refine_diff_density_min -0.45
_refine_ls_extinction_coef 0.040(5)
_refine_ls_extinction_method 'SHELXL93 (Sheldrick, 1993)'
_refine_ls_goodness_of_fit_all 1.069
_refine_ls_goodness_of_fit_obs 1.088
_refine_ls_hydrogen_treatment constr
_refine_ls_matrix_type full
_refine_ls_number_parameters 174
_refine_ls_number_reflns 2637
_refine_ls_number_restraints 0
_refine_ls_restrained_S_all 1.069
_refine_ls_restrained_S_obs 1.088
_refine_ls_R_factor_all 0.091
_refine_ls_R_factor_obs .070
_refine_ls_shift/esd_max -0.03
_refine_ls_shift/esd_mean 0.001
_refine_ls_structure_factor_coef Fsqd
_refine_ls_weighting_details 'w = 1/[\s^2^(Fo^2^)+(0.0700P)^2^+0.2054P] where P = (Fo^2^+2Fc^2^)/3'
_refine_ls_weighting_scheme calc
_refine_ls_wR_factor_all 0.201
_refine_ls_wR_factor_obs .169
_reflns_number_observed 1833
_reflns_number_total 2637
_reflns_observed_criterion I>2\s(I)
_cod_data_source_file da1041.cif
_cod_data_source_block 1
_cod_depositor_comments
;
The following automatic conversions were performed:
'_symmetry_cell_setting' value 'Monoclinic' changed to 'monoclinic'
according to '/home/saulius/struct/CIF-dictionaries/cif_core.dic'
dictionary named 'cif_core.dic' version 2.4.1 from 2010-06-29.

Automatic conversion script
Id: cif_fix_enum 1527 2010-12-29 10:47:43Z saulius 

The following automatic conversions were performed:

'_chemical_melting_point' value '432-433 K' was changed to '432.5(5)'
- the average value was taken and precision was estimated.

Automatic conversion script
Id: cif_fix_values 1646 2011-03-28 12:23:43Z adriana 

The following automatic conversions were performed:

'_chemical_melting_point' value '432-433 K' was changed to '432.5(5)'
- the average value was taken and precision was
estimated.

'_symmetry_cell_setting' value 'Monoclinic' changed to
'monoclinic' according to
/home/saulius/struct/CIF-dictionaries/cif_core.dic dictionary named
'cif_core.dic' version 2.4.1 from 2010-06-29.

Automatic conversion script
Id: cif_fix_values 1715 2011-07-08 13:25:40Z adriana 

The following automatic conversions were performed:

'_exptl_crystal_density_meas' value 'not_measured' was changed to '?'
- the value is perceived as not measured.

Automatic conversion script
Id: cif_fix_values 3008 2015-01-20 13:52:24Z robertas 

The following automatic conversions were performed:

'_refine_ls_weighting_scheme' value ' w =
1/[\s^2^(Fo^2^)+(0.0700P)^2^+0.2054P] where P = (Fo^2^+2Fc^2^)/3' was
changed to 'calc'. New tag '_refine_ls_weighting_details' was
created. The value of the new tag was set to 'w =
1/[\s^2^(Fo^2^)+(0.0700P)^2^+0.2054P] where P = (Fo^2^+2Fc^2^)/3'.

Automatic conversion script
Id: cif_fix_values 3143 2015-03-26 13:38:13Z robertas 
;
_cod_original_sg_symbol_H-M 'P 21/c'
_cod_database_code 2008449
_cod_database_fobs_code 2008449

loop_
_symmetry_equiv_pos_as_xyz
'x, y, z'
'-x, y+1/2, -z+1/2'
'-x, -y, -z'
'x, -y-1/2, z-1/2'

loop_
_atom_site_aniso_label
_atom_site_aniso_U_11
_atom_site_aniso_U_22
_atom_site_aniso_U_33
_atom_site_aniso_U_12
_atom_site_aniso_U_13
_atom_site_aniso_U_23
S1 .0871(7) .1010(10) .0670(5) .0175(5) .0085(4) .0179(4)
O5 .0750(13) .069(2) .0740(12) -.0098(12) .0215(10) .0078(11)
N2 .0477(10) .062(2) .0536(10) .0020(11) .0086(8) .0035(10)
N4 .0602(13) .082(2) .077(2) -.0118(14) .0170(12) -.0009(14)
N9 .088(2) .090(3) .079(2) -.010(2) -.0148(14) .016(2)
C3 .0453(12) .066(2) .0653(14) -.0011(13) .0118(10) -.0060(13)
C6 .067(2) .070(2) .0593(14) .005(2) .0181(12) .0034(14)
C7 .0454(12) .060(2) .0713(15) -.0043(13) -.0023(10) -.0044(14)
C8 .0558(14) .087(3) .070(2) -.002(2) -.0012(12) .004(2)
C10 .104(3) .072(3) .106(3) -.012(3) -.042(2) .008(2)
C11 .075(2) .071(3) .135(3) .014(2) -.039(2) -.010(3)
C12 .0527(15) .074(2) .102(2) .002(2) -.0039(14) -.017(2)
C13 .0430(12) .065(2) .0472(11) -.0007(13) .0013(9) .0017(12)
C14 .0489(13) .067(2) .0580(13) .0074(14) .0065(10) .0030(13)
C15 .0422(12) .083(2) .0567(13) .0027(14) .0069(10) .0051(15)
C16 .0506(13) .076(2) .0438(10) -.0083(14) -.0030(9) .0035(12)
C17 .0577(15) .067(2) .0575(13) -.0034(15) -.0017(11) -.0030(14)
C18 .0448(12) .070(2) .0597(13) .0041(14) .0058(10) -.0037(13)
C19 .066(2) .095(3) .0607(15) -.021(2) -.0014(12) .008(2)

loop_
_atom_site_label
_atom_site_fract_x
_atom_site_fract_y
_atom_site_fract_z
_atom_site_U_iso_or_equiv
_atom_site_thermal_displace_type
_atom_site_calc_flag
_atom_site_refinement_flags
_atom_site_occupancy
_atom_site_disorder_group
_atom_site_type_symbol
S1 .67762(6) .65482(11) .19302(11) .0849(4) Uani d . 1 . S
O5 .82686(13) .6875(3) .3410(3) .0721(6) Uani d . 1 . O
N2 .76008(12) .5486(2) .4905(3) .0542(6) Uani d . 1 . N
N4 .88068(15) .6417(3) .4918(4) .0727(8) Uani d . 1 . N
N9 .8504(2) .4435(3) 1.0591(4) .0863(10) Uani d . 1 . N
C3 .83771(15) .5615(3) .5723(4) .0584(7) Uani d . 1 . C
C6 .7530(2) .6282(3) .3431(4) .0651(8) Uani d . 1 . C
C7 .86800(15) .4928(3) .7397(4) .0590(7) Uani d . 1 . C
C8 .8262(2) .4995(4) .9018(4) .0709(9) Uani d . 1 . C
H8 .7783(2) .5459(4) .9007(4) .085 Uiso calc R 1 . H
C10 .9198(3) .3787(4) 1.0539(7) .0955(13) Uani d . 1 . C
H10 .9385(3) .3391(4) 1.1623(7) .115 Uiso calc R 1 . H
C11 .9655(2) .3662(4) .8999(7) .0951(13) Uani d . 1 . C
H11 1.0129(2) .3187(4) .9041(7) .114 Uiso calc R 1 . H
C12 .9394(2) .4260(4) .7393(5) .0766(10) Uani d . 1 . C
H12 .9694(2) .4213(4) .6331(5) .092 Uiso calc R 1 . H
C13 .70142(14) .4562(3) .5296(3) .0518(7) Uani d . 1 . C
C14 .62603(14) .4876(3) .5962(3) .0579(7) Uani d . 1 . C
H14 .61318(14) .5682(3) .6200(3) .069 Uiso calc R 1 . H
C15 .57021(15) .3956(3) .6266(3) .0603(8) Uani d . 1 . C
H15 .51887(15) .4159(3) .6689(3) .072 Uiso calc R 1 . H
C16 .58818(15) .2744(3) .5961(3) .0570(8) Uani d . 1 . C
C17 .6655(2) .2454(3) .5336(3) .0610(7) Uani d . 1 . C
H17 .6794(2) .1646(3) .5147(3) .073 Uiso calc R 1 . H
C18 .7215(2) .3357(3) .4997(4) .0582(8) Uani d . 1 . C
H18 .7728(2) .3158(3) .4567(4) .070 Uiso calc R 1 . H
C19 .5268(2) .1749(4) .6258(4) .0740(10) Uani d . 1 . C
H19A .5546(3) .1068(9) .684(3) .111 Uiso calc R 1 . H
H19B .5016(12) .1504(17) .5080(5) .111 Uiso calc R 1 . H
H19C .4851(9) .2041(8) .704(3) .111 Uiso calc R 1 . H

loop_
_atom_type_symbol
_atom_type_description
_atom_type_scat_dispersion_real
_atom_type_scat_dispersion_imag
_atom_type_scat_source
C C 0.0033 0.0016 'International Tables Vol C Tables 4.2.6.8 and 6.1.1.4'
H H 0.0000 0.0000 'International Tables Vol C Tables 4.2.6.8 and 6.1.1.4'
N N 0.0061 0.0033 'International Tables Vol C Tables 4.2.6.8 and 6.1.1.4'
O O 0.0106 0.0060 'International Tables Vol C Tables 4.2.6.8 and 6.1.1.4'
S S 0.1246 0.1234 'International Tables Vol C Tables 4.2.6.8 and 6.1.1.4'

loop_
_geom_angle_atom_site_label_1
_geom_angle_atom_site_label_2
_geom_angle_atom_site_label_3
_geom_angle
_geom_angle_publ_flag
C6 O5 N4 108.6(2) yes
C3 N2 C6 107.5(2) yes
C3 N2 C13 126.5(2) no
C6 N2 C13 125.2(2) no
C3 N4 O5 104.9(2) yes
C8 N9 C10 115.8(3) no
N4 C3 N2 112.8(3) yes
N4 C3 C7 123.6(2) no
N2 C3 C7 123.5(2) no
O5 C6 N2 106.1(2) yes
O5 C6 S1 122.7(2) no
N2 C6 S1 131.2(2) no
C12 C7 C8 119.0(3) no
C12 C7 C3 120.9(3) no
C8 C7 C3 120.1(3) no
N9 C8 C7 123.8(3) no
N9 C10 C11 124.7(4) no
C10 C11 C12 118.3(4) no
C7 C12 C11 118.4(3) no
C14 C13 C18 120.9(3) no
C14 C13 N2 120.1(3) no
C18 C13 N2 119.0(2) no
C13 C14 C15 118.1(3) no
C14 C15 C16 122.3(2) no
C15 C16 C17 118.2(3) no
C15 C16 C19 122.2(3) no
C17 C16 C19 119.7(3) no
C18 C17 C16 120.4(3) no
C17 C18 C13 120.0(2) no

loop_
_geom_bond_atom_site_label_1
_geom_bond_atom_site_label_2
_geom_bond_site_symmetry_2
_geom_bond_distance
_geom_bond_publ_flag
S1 C6 . 1.614(3) yes
O5 C6 . 1.366(4) yes
O5 N4 . 1.446(3) yes
N2 C3 . 1.369(3) yes
N2 C6 . 1.376(4) yes
N2 C13 . 1.433(3) yes
N4 C3 . 1.283(4) yes
N9 C8 . 1.329(4) no
N9 C10 . 1.336(5) no
C3 C7 . 1.483(4) yes
C7 C12 . 1.373(4) no
C7 C8 . 1.384(4) no
C10 C11 . 1.374(6) no
C11 C12 . 1.377(6) no
C13 C14 . 1.383(3) no
C13 C18 . 1.386(4) no
C14 C15 . 1.384(4) no
C15 C16 . 1.388(5) no
C16 C17 . 1.393(4) no
C16 C19 . 1.504(4) no
C17 C18 . 1.378(4) no

loop_
_geom_torsion_atom_site_label_1
_geom_torsion_atom_site_label_2
_geom_torsion_atom_site_label_3
_geom_torsion_atom_site_label_4
_geom_torsion
_geom_torsion_publ_flag
C6 O5 N4 C3 -0.2(3) ?
O5 N4 C3 N2 0.0(3) ?
O5 N4 C3 C7 -178.2(3) ?
C6 N2 C3 N4 0.2(3) ?
C13 N2 C3 N4 170.7(3) ?
C6 N2 C3 C7 178.4(3) ?
C13 N2 C3 C7 -11.1(4) yes
N4 O5 C6 N2 0.3(3) ?
N4 O5 C6 S1 -179.4(2) ?
C3 N2 C6 O5 -0.3(3) ?
C13 N2 C6 O5 -171.0(2) ?
C3 N2 C6 S1 179.4(3) ?
C13 N2 C6 S1 8.8(4) yes
N4 C3 C7 C12 -56.3(5) ?
N2 C3 C7 C12 125.7(3) ?
N4 C3 C7 C8 121.0(3) ?
N2 C3 C7 C8 -57.1(5) yes
C10 N9 C8 C7 0.4(5) ?
C12 C7 C8 N9 -0.8(5) ?
C3 C7 C8 N9 -178.1(3) ?
C8 N9 C10 C11 -0.5(6) ?
N9 C10 C11 C12 1.1(7) ?
C8 C7 C12 C11 1.3(5) ?
C3 C7 C12 C11 178.6(3) ?
C10 C11 C12 C7 -1.5(6) ?
C3 N2 C13 C14 119.1(3) ?
C6 N2 C13 C14 -72.0(3) ?
C3 N2 C13 C18 -60.9(3) yes
C6 N2 C13 C18 108.0(3) ?
C18 C13 C14 C15 -2.0(3) ?
N2 C13 C14 C15 178.0(2) ?
C13 C14 C15 C16 1.3(4) ?
C14 C15 C16 C17 0.3(4) ?
C14 C15 C16 C19 -178.9(2) ?
C15 C16 C17 C18 -1.4(3) ?
C19 C16 C17 C18 177.8(2) ?
C16 C17 C18 C13 0.7(4) ?
C14 C13 C18 C17 1.0(4) ?
N2 C13 C18 C17 -179.0(2) ?

loop_
_cod_related_entry_id
_cod_related_entry_database
_cod_related_entry_code
1 ChemSpider 21136433
